data_2021324
loop_
_publ_author_name
'Purandara, H.'
'Foro, Sabine'
'Thimme Gowda, B.'

_publ_section_title
;
 Comparison of the crystal structures and Hirshfeld surface analysis of
 five <i>N</i>-(4-methylbenzenesulfonyl)glycine hydrazone derivatives
;
_journal_coeditor_code CU3132
_journal_issue 11
_journal_name_full 'Acta Crystallographica Section C'
_journal_page_first 1553
_journal_page_last 1560
_journal_paper_doi 10.1107/S2053229618014420
_journal_volume 74
_journal_year 2018
_chemical_formula_iupac 'C16 H17 N3 O3 S'
_chemical_formula_moiety 'C16 H17 N3 O3 S'
_chemical_formula_sum 'C16 H17 N3 O3 S'
_chemical_formula_weight 331.38
_chemical_name_systematic (<i>E</i>)-<i>N</i>-{2-[2-(Benzylidene)hydrazinyl]-2-oxoethyl}-4-methylbenzenesulfonamide
_space_group_crystal_system monoclinic
_space_group_IT_number 15
_space_group_name_Hall '-C 2yc'
_space_group_name_H-M_alt 'C 1 2/c 1'
_symmetry_space_group_name_Hall '-C 2yc'
_symmetry_space_group_name_H-M 'C 1 2/c 1'
_atom_sites_solution_hydrogens mixed
_audit_creation_method SHELXL-2014/6
_cell_angle_alpha 90.00
_cell_angle_beta 97.100(10)
_cell_angle_gamma 90.00
_cell_formula_units_Z 8
_cell_length_a 20.764(2)
_cell_length_b 6.6904(6)
_cell_length_c 24.174(3)
_cell_measurement_reflns_used 1656
_cell_measurement_temperature 293(2)
_cell_measurement_theta_max 27.93
_cell_measurement_theta_min 2.53
_cell_volume 3332.5(6)
_computing_cell_refinement
;
CrysAlis RED (Oxford Diffraction, 2009)
;
_computing_data_collection
;
CrysAlis CCD (Oxford Diffraction, 2009)
;
_computing_data_reduction
;
CrysAlis RED (Oxford Diffraction, 2009)
;
_computing_molecular_graphics
;
SHELXS97 and SHELXTL (Sheldrick, 2008), Mercury (Macrae <i>et al.</i>,
2008) and
PLATON (Spek, 2009)
;
_computing_publication_material
;
SHELXL2014 (Sheldrick, 2015)
;
_computing_structure_refinement
;
SHELXL2014 (Sheldrick, 2015)
;
_computing_structure_solution
;
SHELXS2013 (Sheldrick, 2008)
;
_diffrn_ambient_temperature 293(2)
_diffrn_measured_fraction_theta_full 0.992
_diffrn_measured_fraction_theta_max 0.987
_diffrn_measurement_device_type
;
Oxford Diffraction Xcalibur single crystal X-ray diffractometer
with Sapphire CCD detector
;
_diffrn_measurement_method
;
Rotation method data acquisition using omega scans
;
_diffrn_radiation_type MoK\a
_diffrn_radiation_wavelength 0.71073
_diffrn_reflns_av_R_equivalents 0.0308
_diffrn_reflns_av_unetI/netI 0.0413
_diffrn_reflns_limit_h_max 25
_diffrn_reflns_limit_h_min -25
_diffrn_reflns_limit_k_max 8
_diffrn_reflns_limit_k_min -7
_diffrn_reflns_limit_l_max 23
_diffrn_reflns_limit_l_min -30
_diffrn_reflns_number 6193
_diffrn_reflns_theta_full 25.242
_diffrn_reflns_theta_max 26.363
_diffrn_reflns_theta_min 2.761
_diffrn_source 'Enhance (Mo) X-ray Source'
_exptl_absorpt_coefficient_mu 0.212
_exptl_absorpt_correction_T_max 0.979
_exptl_absorpt_correction_T_min 0.905
_exptl_absorpt_correction_type multi-scan
_exptl_absorpt_process_details
;
(CrysAlis RED; Oxford Diffraction, 2009)
;
_exptl_crystal_colour colourless
_exptl_crystal_density_diffrn 1.321
_exptl_crystal_description prism
_exptl_crystal_F_000 1392
_exptl_crystal_size_max 0.480
_exptl_crystal_size_mid 0.360
_exptl_crystal_size_min 0.100
_refine_diff_density_max 0.227
_refine_diff_density_min -0.273
_refine_ls_extinction_method none
_refine_ls_goodness_of_fit_ref 1.239
_refine_ls_hydrogen_treatment mixed
_refine_ls_matrix_type full
_refine_ls_number_parameters 214
_refine_ls_number_reflns 3366
_refine_ls_number_restraints 2
_refine_ls_restrained_S_all 1.238
_refine_ls_R_factor_all 0.1202
_refine_ls_R_factor_gt 0.0780
_refine_ls_shift/su_max 0.006
_refine_ls_shift/su_mean 0.001
_refine_ls_structure_factor_coef Fsqd
_refine_ls_weighting_details 'w=1/[\s^2^(Fo^2^)+(0.0290P)^2^+6.2303P] where P=(Fo^2^+2Fc^2^)/3'
_refine_ls_weighting_scheme calc
_refine_ls_wR_factor_gt 0.1359
_refine_ls_wR_factor_ref 0.1523
_reflns_number_gt 2266
_reflns_number_total 3366
_reflns_threshold_expression 'I > 2\s(I)'
_cod_data_source_file cu3132sup1.cif
_cod_data_source_block I
_cod_database_code 2021324
_shelx_space_group_comment
;
The symmetry employed for this shelxl refinement is uniquely defined
by the following loop, which should always be used as a source of
symmetry information in preference to the above space-group names.
They are only intended as comments.
;
_shelx_estimated_absorpt_t_min 0.905
_shelx_estimated_absorpt_t_max 0.979
_shelxl_version_number 2014/6

loop_
_space_group_symop_operation_xyz
'x, y, z'
'-x, y, -z+1/2'
'x+1/2, y+1/2, z'
'-x+1/2, y+1/2, -z+1/2'
'-x, -y, -z'
'x, -y, z-1/2'
'-x+1/2, -y+1/2, -z'
'x+1/2, -y+1/2, z-1/2'

loop_
_atom_site_type_symbol
_atom_site_label
_atom_site_fract_x
_atom_site_fract_y
_atom_site_fract_z
_atom_site_U_iso_or_equiv
_atom_site_adp_type
_atom_site_calc_flag
_atom_site_occupancy
C C1 0.22673(16) -0.1645(5) 0.37267(15) 0.0505(9) Uani d 1
C C2 0.2178(2) -0.3652(6) 0.37919(17) 0.0682(11) Uani d 1
H H2 0.2301 -0.4253 0.4136 0.082 Uiso calc 1
C C3 0.1905(2) -0.4783(7) 0.33453(18) 0.0767(12) Uani d 1
H H3 0.1845 -0.6147 0.3394 0.092 Uiso calc 1
C C4 0.1717(2) -0.3945(7) 0.28268(17) 0.0697(11) Uani d 1
C C5 0.1830(2) -0.1953(7) 0.27661(18) 0.0806(13) Uani d 1
H H5 0.1721 -0.1363 0.2419 0.097 Uiso calc 1
C C6 0.2102(2) -0.0783(6) 0.32058(17) 0.0710(12) Uani d 1
H H6 0.2174 0.0572 0.3153 0.085 Uiso calc 1
C C7 0.14367(16) 0.1516(5) 0.44609(15) 0.0551(9) Uani d 1
H H7A 0.1367 0.1473 0.4057 0.066 Uiso calc 1
H H7B 0.1544 0.2878 0.4575 0.066 Uiso calc 1
C C8 0.08323(17) 0.0860(5) 0.46934(14) 0.0484(9) Uani d 1
C C9 -0.01756(17) 0.4847(5) 0.42378(14) 0.0515(9) Uani d 1
H H9A -0.0529 0.4431 0.4410 0.062 Uiso calc 1
C C10 -0.02253(17) 0.6693(5) 0.39126(14) 0.0503(9) Uani d 1
C C11 -0.07651(18) 0.7915(6) 0.39166(15) 0.0577(10) Uani d 1
H H11 -0.1095 0.7543 0.4123 0.069 Uiso calc 1
C C12 -0.0817(2) 0.9684(6) 0.36161(17) 0.0707(12) Uani d 1
H H12 -0.1179 1.0494 0.3625 0.085 Uiso calc 1
C C13 -0.0344(2) 1.0243(7) 0.33102(18) 0.0789(13) Uani d 1
H H13 -0.0382 1.1431 0.3109 0.095 Uiso calc 1
C C14 0.0192(2) 0.9048(7) 0.32970(18) 0.0797(13) Uani d 1
H H14 0.0515 0.9429 0.3084 0.096 Uiso calc 1
C C15 0.02543(19) 0.7297(6) 0.35951(16) 0.0676(11) Uani d 1
H H15 0.0621 0.6506 0.3584 0.081 Uiso calc 1
C C16 0.1377(3) -0.5184(8) 0.23573(19) 0.1069(18) Uani d 1
H H16A 0.1343 -0.6541 0.2480 0.160 Uiso calc 1
H H16B 0.0951 -0.4655 0.2249 0.160 Uiso calc 1
H H16C 0.1621 -0.5146 0.2045 0.160 Uiso calc 1
N N1 0.19652(14) 0.0184(5) 0.46682(12) 0.0541(8) Uani d 1
H H1N 0.1874(17) -0.088(4) 0.4835(14) 0.065 Uiso d 1
N N2 0.03162(15) 0.2082(5) 0.46076(13) 0.0548(8) Uani d 1
H H2N -0.0033(12) 0.169(5) 0.4737(14) 0.066 Uiso d 1
N N3 0.03396(14) 0.3792(4) 0.42910(11) 0.0495(7) Uani d 1
O O1 0.30389(11) -0.1281(4) 0.46530(11) 0.0690(8) Uani d 1
O O2 0.27192(12) 0.1752(4) 0.41009(11) 0.0680(8) Uani d 1
O O3 0.08143(12) -0.0711(4) 0.49543(10) 0.0609(7) Uani d 1
S S1 0.25579(4) -0.01549(14) 0.43089(4) 0.0546(3) Uani d 1

loop_
_atom_site_aniso_label
_atom_site_aniso_U_11
_atom_site_aniso_U_22
_atom_site_aniso_U_33
_atom_site_aniso_U_12
_atom_site_aniso_U_13
_atom_site_aniso_U_23
C1 0.0473(19) 0.052(2) 0.053(2) 0.0079(17) 0.0095(16) 0.0108(18)
C2 0.088(3) 0.056(2) 0.058(3) 0.003(2) -0.001(2) 0.017(2)
C3 0.102(3) 0.055(2) 0.071(3) -0.002(2) 0.001(2) 0.006(2)
C4 0.072(3) 0.074(3) 0.062(3) 0.009(2) 0.002(2) 0.000(2)
C5 0.103(4) 0.087(3) 0.051(3) 0.013(3) 0.004(2) 0.015(2)
C6 0.093(3) 0.058(2) 0.062(3) 0.007(2) 0.008(2) 0.021(2)
C7 0.055(2) 0.054(2) 0.057(2) 0.0067(18) 0.0077(17) 0.0112(19)
C8 0.055(2) 0.050(2) 0.0395(19) 0.0045(17) 0.0025(16) 0.0003(17)
C9 0.054(2) 0.054(2) 0.046(2) -0.0003(19) 0.0078(16) 0.0049(18)
C10 0.052(2) 0.055(2) 0.043(2) 0.0018(18) 0.0010(16) -0.0005(17)
C11 0.056(2) 0.064(2) 0.052(2) 0.005(2) -0.0001(17) -0.007(2)
C12 0.073(3) 0.064(3) 0.070(3) 0.020(2) -0.012(2) 0.001(2)
C13 0.090(3) 0.071(3) 0.069(3) 0.003(3) -0.015(3) 0.023(2)
C14 0.080(3) 0.090(3) 0.068(3) 0.001(3) 0.010(2) 0.031(3)
C15 0.061(2) 0.078(3) 0.064(3) 0.014(2) 0.006(2) 0.019(2)
C16 0.120(4) 0.116(4) 0.079(3) 0.000(4) -0.010(3) -0.015(3)
N1 0.0549(17) 0.0556(19) 0.0512(18) 0.0071(16) 0.0037(14) 0.0118(16)
N2 0.0576(19) 0.0547(19) 0.0538(19) 0.0062(16) 0.0130(15) 0.0135(16)
N3 0.0565(17) 0.0481(17) 0.0436(16) 0.0065(15) 0.0048(13) 0.0069(14)
O1 0.0486(14) 0.0775(19) 0.0767(18) 0.0077(14) -0.0087(13) 0.0196(15)
O2 0.0573(15) 0.0586(16) 0.087(2) -0.0097(13) 0.0067(14) 0.0184(15)
O3 0.0660(16) 0.0541(15) 0.0647(17) 0.0112(13) 0.0161(13) 0.0179(14)
S1 0.0446(5) 0.0556(6) 0.0620(6) 0.0009(5) 0.0007(4) 0.0145(5)

loop_
_atom_type_symbol
_atom_type_description
_atom_type_scat_dispersion_real
_atom_type_scat_dispersion_imag
_atom_type_scat_source
C C 0.0033 0.0016 'International Tables Vol C Tables 4.2.6.8 and 6.1.1.4'
H H 0.0000 0.0000 'International Tables Vol C Tables 4.2.6.8 and 6.1.1.4'
N N 0.0061 0.0033 'International Tables Vol C Tables 4.2.6.8 and 6.1.1.4'
O O 0.0106 0.0060 'International Tables Vol C Tables 4.2.6.8 and 6.1.1.4'
S S 0.1246 0.1234 'International Tables Vol C Tables 4.2.6.8 and 6.1.1.4'

loop_
_geom_angle_atom_site_label_1
_geom_angle_atom_site_label_2
_geom_angle_atom_site_label_3
_geom_angle
C2 C1 C6 119.4(4)
C2 C1 S1 120.0(3)
C6 C1 S1 120.6(3)
C1 C2 C3 119.8(4)
C1 C2 H2 120.1
C3 C2 H2 120.1
C2 C3 C4 121.8(4)
C2 C3 H3 119.1
C4 C3 H3 119.1
C5 C4 C3 117.4(4)
C5 C4 C16 121.8(4)
C3 C4 C16 120.8(4)
C4 C5 C6 122.0(4)
C4 C5 H5 119.0
C6 C5 H5 119.0
C5 C6 C1 119.6(4)
C5 C6 H6 120.2
C1 C6 H6 120.2
N1 C7 C8 108.8(3)
N1 C7 H7A 109.9
C8 C7 H7A 109.9
N1 C7 H7B 109.9
C8 C7 H7B 109.9
H7A C7 H7B 108.3
O3 C8 N2 121.7(3)
O3 C8 C7 121.4(3)
N2 C8 C7 116.8(3)
N3 C9 C10 121.7(3)
N3 C9 H9A 119.2
C10 C9 H9A 119.2
C11 C10 C15 117.8(4)
C11 C10 C9 119.8(3)
C15 C10 C9 122.3(3)
C12 C11 C10 120.6(4)
C12 C11 H11 119.7
C10 C11 H11 119.7
C13 C12 C11 120.6(4)
C13 C12 H12 119.7
C11 C12 H12 119.7
C12 C13 C14 119.8(4)
C12 C13 H13 120.1
C14 C13 H13 120.1
C13 C14 C15 120.6(4)
C13 C14 H14 119.7
C15 C14 H14 119.7
C14 C15 C10 120.7(4)
C14 C15 H15 119.7
C10 C15 H15 119.7
C4 C16 H16A 109.5
C4 C16 H16B 109.5
H16A C16 H16B 109.5
C4 C16 H16C 109.5
H16A C16 H16C 109.5
H16B C16 H16C 109.5
C7 N1 S1 119.7(2)
C7 N1 H1N 118(3)
S1 N1 H1N 112(3)
C8 N2 N3 120.5(3)
C8 N2 H2N 117(3)
N3 N2 H2N 123(3)
C9 N3 N2 115.3(3)
O2 S1 O1 119.87(16)
O2 S1 N1 107.05(16)
O1 S1 N1 106.59(16)
O2 S1 C1 107.20(17)
O1 S1 C1 108.08(17)
N1 S1 C1 107.49(16)

loop_
_geom_bond_atom_site_label_1
_geom_bond_atom_site_label_2
_geom_bond_distance
C1 C2 1.367(5)
C1 C6 1.389(5)
C1 S1 1.769(4)
C2 C3 1.382(5)
C2 H2 0.9300
C3 C4 1.385(5)
C3 H3 0.9300
C4 C5 1.365(6)
C4 C16 1.509(6)
C5 C6 1.383(6)
C5 H5 0.9300
C6 H6 0.9300
C7 N1 1.454(4)
C7 C8 1.503(5)
C7 H7A 0.9700
C7 H7B 0.9700
C8 O3 1.229(4)
C8 N2 1.343(4)
C9 N3 1.275(4)
C9 C10 1.460(5)
C9 H9A 0.9300
C10 C11 1.389(5)
C10 C15 1.390(5)
C11 C12 1.386(5)
C11 H11 0.9300
C12 C13 1.352(6)
C12 H12 0.9300
C13 C14 1.373(6)
C13 H13 0.9300
C14 C15 1.374(5)
C14 H14 0.9300
C15 H15 0.9300
C16 H16A 0.9600
C16 H16B 0.9600
C16 H16C 0.9600
N1 S1 1.608(3)
N1 H1N 0.852(18)
N2 N3 1.381(4)
N2 H2N 0.865(18)
O1 S1 1.432(2)
O2 S1 1.426(3)

loop_
_geom_hbond_atom_site_label_D
_geom_hbond_atom_site_label_H
_geom_hbond_atom_site_label_A
_geom_hbond_site_symmetry_A
_geom_hbond_distance_DH
_geom_hbond_distance_HA
_geom_hbond_distance_DA
_geom_hbond_angle_DHA
N1 H1N O1 7_546 0.852(18) 2.26(2) 3.084(4) 163(3)
N1 H1N O3 . 0.852(18) 2.26(4) 2.637(4) 107(3)
N2 H2N O3 5_556 0.865(18) 1.979(19) 2.844(4) 178(4)

loop_
_geom_torsion_atom_site_label_1
_geom_torsion_atom_site_label_2
_geom_torsion_atom_site_label_3
_geom_torsion_atom_site_label_4
_geom_torsion
C6 C1 C2 C3 -2.2(6)
S1 C1 C2 C3 175.1(3)
C1 C2 C3 C4 0.2(7)
C2 C3 C4 C5 1.9(7)
C2 C3 C4 C16 -175.7(4)
C3 C4 C5 C6 -2.0(7)
C16 C4 C5 C6 175.6(4)
C4 C5 C6 C1 0.0(7)
C2 C1 C6 C5 2.2(6)
S1 C1 C6 C5 -175.1(3)
N1 C7 C8 O3 -8.2(5)
N1 C7 C8 N2 171.1(3)
N3 C9 C10 C11 -172.7(3)
N3 C9 C10 C15 7.0(5)
C15 C10 C11 C12 -0.5(5)
C9 C10 C11 C12 179.2(3)
C10 C11 C12 C13 0.5(6)
C11 C12 C13 C14 0.0(7)
C12 C13 C14 C15 -0.5(7)
C13 C14 C15 C10 0.4(7)
C11 C10 C15 C14 0.0(6)
C9 C10 C15 C14 -179.7(4)
C8 C7 N1 S1 152.9(3)
O3 C8 N2 N3 -177.0(3)
C7 C8 N2 N3 3.7(5)
C10 C9 N3 N2 -179.7(3)
C8 N2 N3 C9 -179.8(3)
C7 N1 S1 O2 42.2(3)
C7 N1 S1 O1 171.6(3)
C7 N1 S1 C1 -72.7(3)
C2 C1 S1 O2 169.1(3)
C6 C1 S1 O2 -13.6(4)
C2 C1 S1 O1 38.6(4)
C6 C1 S1 O1 -144.1(3)
C2 C1 S1 N1 -76.1(3)
C6 C1 S1 N1 101.2(3)

_cod_database_fobs_code 2021324
